data_4300404
loop_
_publ_author_name
'Wei Lai'
'Steven M. Berry'
'Deborah C. Bebout'
'Raymond J. Butcher'

_publ_section_title
;
Investigation of Group 12 Metal Complexes with a Tridentate SNS Ligand by
X-ray Crystallography and 1H NMR Spectroscopy
;
_journal_name_full 'Inorganic Chemistry'
_journal_page_first 571
_journal_page_last 581
_journal_paper_doi 10.1021/ic051091+
_journal_volume 45
_journal_year 2006
_chemical_formula_sum 'C18 H26 Cd2 Cl4 N2 S4'
_chemical_formula_weight 765.25
_space_group_IT_number 4
_symmetry_cell_setting monoclinic
_symmetry_space_group_name_Hall 'P 2yb'
_symmetry_space_group_name_H-M 'P 1 21 1'
_cell_angle_alpha 90.00
_cell_angle_beta 103.095(3)
_cell_angle_gamma 90.00
_cell_formula_units_Z 2
_cell_length_a 7.8108(13)
_cell_length_b 14.487(3)
_cell_length_c 11.835(2)
_cell_measurement_temperature 148(2)
_cell_volume 1304.3(4)
_diffrn_ambient_temperature 148(2)
_exptl_crystal_density_diffrn 1.948
_cod_depositor_comments
;
The following automatic conversions were performed:
'_symmetry_cell_setting' value 'Monoclinic' changed to 'monoclinic'
according to '/home/saulius/struct/CIF-dictionaries/cif_core.dic'
dictionary named 'cif_core.dic' version 2.4.1 from 2010-06-29.

Automatic conversion script
Id: cif_fix_enum 1527 2010-12-29 10:47:43Z saulius 
;
_cod_original_sg_symbol_H-M 'P 21'
_cod_database_code 4300404

loop_
_symmetry_equiv_pos_as_xyz
'x, y, z'
'-x, y+1/2, -z'

loop_
_atom_site_label
_atom_site_type_symbol
_atom_site_fract_x
_atom_site_fract_y
_atom_site_fract_z
_atom_site_U_iso_or_equiv
_atom_site_adp_type
_atom_site_occupancy
_atom_site_symmetry_multiplicity
_atom_site_calc_flag
_atom_site_refinement_flags
_atom_site_disorder_assembly
_atom_site_disorder_group
Cd1 Cd 0.66433(4) 0.52077(2) 0.79608(2) 0.01699(8) Uani 1 1 d . . .
Cd2 Cd 0.81548(4) 0.47968(2) 1.12902(3) 0.01836(8) Uani 1 1 d . . .
Cl1A Cl 0.76618(15) 0.59354(8) 0.62779(9) 0.0214(2) Uani 1 1 d . . .
Cl2A Cl 0.90614(16) 0.58356(9) 0.95728(10) 0.0251(2) Uani 1 1 d . . .
Cl1B Cl 0.73311(17) 0.38847(9) 1.29003(11) 0.0270(2) Uani 1 1 d . . .
Cl2B Cl 0.55460(14) 0.43461(8) 0.96978(9) 0.0215(2) Uani 1 1 d . . .
S1A S 0.37901(16) 0.63194(8) 0.76453(10) 0.0233(2) Uani 1 1 d . . .
S2A S 0.80308(14) 0.35899(8) 0.73808(10) 0.0205(2) Uani 1 1 d . . .
S1B S 1.09337(17) 0.38201(9) 1.09213(10) 0.0268(2) Uani 1 1 d . . .
S2B S 0.68932(14) 0.63525(8) 1.21310(10) 0.0207(2) Uani 1 1 d . . .
N1A N 0.4270(5) 0.4395(3) 0.6723(3) 0.0173(7) Uani 1 1 d . . .
N1B N 1.0567(5) 0.5463(3) 1.2596(3) 0.0167(7) Uani 1 1 d . . .
C1A C 0.3581(8) 0.6809(4) 0.9012(5) 0.0364(13) Uani 1 1 d . . .
H1AA H 0.2338 0.6929 0.8989 0.055 Uiso 1 1 calc R . .
H1AB H 0.4240 0.7390 0.9148 0.055 Uiso 1 1 calc R . .
H1AC H 0.4051 0.6375 0.9641 0.055 Uiso 1 1 calc R . .
C2A C 0.2299(6) 0.5354(3) 0.7556(4) 0.0245(9) Uani 1 1 d . . .
H2AA H 0.2468 0.5056 0.8326 0.029 Uiso 1 1 calc R . .
H2AB H 0.1071 0.5578 0.7331 0.029 Uiso 1 1 calc R . .
C3A C 0.2620(6) 0.4658(3) 0.6676(4) 0.0183(8) Uani 1 1 d . . .
C4A C 0.1196(6) 0.4292(3) 0.5863(4) 0.0200(8) Uani 1 1 d . . .
H4AA H 0.0036 0.4514 0.5811 0.024 Uiso 1 1 calc R . .
C5A C 0.1527(7) 0.3594(4) 0.5131(4) 0.0273(10) Uani 1 1 d . . .
H5AA H 0.0586 0.3313 0.4589 0.033 Uiso 1 1 calc R . .
C6A C 0.3252(7) 0.3313(3) 0.5203(4) 0.0253(10) Uani 1 1 d . . .
H6AA H 0.3504 0.2835 0.4716 0.030 Uiso 1 1 calc R . .
C7A C 0.4607(6) 0.3743(3) 0.6001(4) 0.0192(8) Uani 1 1 d . . .
C8A C 0.6470(6) 0.3521(4) 0.5997(4) 0.0236(9) Uani 1 1 d . . .
H8AA H 0.6861 0.3947 0.5451 0.028 Uiso 1 1 calc R . .
H8AB H 0.6510 0.2888 0.5690 0.028 Uiso 1 1 calc R . .
C9A C 0.7257(7) 0.2681(3) 0.8172(5) 0.0258(10) Uani 1 1 d . . .
H9AA H 0.7345 0.2088 0.7789 0.039 Uiso 1 1 calc R . .
H9AB H 0.6028 0.2797 0.8193 0.039 Uiso 1 1 calc R . .
H9AC H 0.7976 0.2661 0.8966 0.039 Uiso 1 1 calc R . .
C1B C 1.1470(9) 0.2976(4) 1.2064(6) 0.0401(14) Uani 1 1 d . . .
H1BA H 1.2700 0.2788 1.2162 0.060 Uiso 1 1 calc R . .
H1BB H 1.0705 0.2437 1.1862 0.060 Uiso 1 1 calc R . .
H1BC H 1.1297 0.3245 1.2789 0.060 Uiso 1 1 calc R . .
C2B C 1.2499(6) 0.4710(4) 1.1518(4) 0.0291(11) Uani 1 1 d . . .
H2BA H 1.3688 0.4432 1.1702 0.035 Uiso 1 1 calc R . .
H2BB H 1.2482 0.5183 1.0912 0.035 Uiso 1 1 calc R . .
C3B C 1.2208(6) 0.5184(4) 1.2589(4) 0.0208(8) Uani 1 1 d . . .
C4B C 1.3619(6) 0.5373(3) 1.3516(5) 0.0245(10) Uani 1 1 d . . .
H4BA H 1.4758 0.5137 1.3528 0.029 Uiso 1 1 calc R . .
C5B C 1.3325(7) 0.5913(4) 1.4420(4) 0.0279(10) Uani 1 1 d . . .
H5BA H 1.4267 0.6072 1.5049 0.034 Uiso 1 1 calc R . .
C6B C 1.1640(7) 0.6215(3) 1.4390(4) 0.0240(9) Uani 1 1 d . . .
H6BA H 1.1419 0.6590 1.5000 0.029 Uiso 1 1 calc R . .
C7B C 1.0278(6) 0.5976(3) 1.3479(4) 0.0193(8) Uani 1 1 d . . .
C8B C 0.8424(6) 0.6226(4) 1.3508(4) 0.0224(9) Uani 1 1 d . . .
H8BA H 0.8452 0.6814 1.3938 0.027 Uiso 1 1 calc R . .
H8BB H 0.7966 0.5745 1.3957 0.027 Uiso 1 1 calc R . .
C9B C 0.7765(7) 0.7352(4) 1.1559(5) 0.0283(10) Uani 1 1 d . . .
H9BA H 0.8037 0.7829 1.2160 0.042 Uiso 1 1 calc R . .
H9BB H 0.6895 0.7590 1.0892 0.042 Uiso 1 1 calc R . .
H9BC H 0.8840 0.7183 1.1313 0.042 Uiso 1 1 calc R . .

loop_
_atom_site_aniso_label
_atom_site_aniso_U_11
_atom_site_aniso_U_22
_atom_site_aniso_U_33
_atom_site_aniso_U_23
_atom_site_aniso_U_13
_atom_site_aniso_U_12
Cd1 0.01723(14) 0.01835(14) 0.01462(14) 0.00011(11) 0.00201(10) -0.00053(11)
Cd2 0.01866(14) 0.01967(14) 0.01540(14) -0.00075(11) 0.00106(10) -0.00087(12)
Cl1A 0.0209(5) 0.0263(5) 0.0171(5) 0.0038(4) 0.0044(4) 0.0004(4)
Cl2A 0.0276(5) 0.0284(6) 0.0172(5) 0.0026(4) 0.0005(4) -0.0100(4)
Cl1B 0.0298(6) 0.0266(5) 0.0247(5) 0.0065(4) 0.0064(4) 0.0004(5)
Cl2B 0.0206(5) 0.0264(5) 0.0164(5) 0.0001(4) 0.0020(4) -0.0059(4)
S1A 0.0263(5) 0.0213(5) 0.0217(5) -0.0013(4) 0.0039(4) 0.0056(4)
S2A 0.0168(5) 0.0209(5) 0.0241(5) 0.0025(4) 0.0051(4) 0.0031(4)
S1B 0.0321(6) 0.0287(6) 0.0195(5) -0.0030(4) 0.0058(5) 0.0087(5)
S2B 0.0165(5) 0.0202(5) 0.0252(5) 0.0005(4) 0.0040(4) 0.0018(4)
N1A 0.0167(17) 0.0185(17) 0.0151(17) 0.0006(14) 0.0005(13) 0.0011(14)
N1B 0.0174(16) 0.0160(16) 0.0162(17) 0.0000(13) 0.0026(13) -0.0010(13)
C1A 0.042(3) 0.039(3) 0.027(3) -0.013(2) 0.006(2) 0.003(2)
C2A 0.021(2) 0.026(2) 0.026(2) -0.0022(18) 0.0029(17) 0.0044(17)
C3A 0.0205(19) 0.020(2) 0.0134(18) -0.0004(15) 0.0016(15) -0.0001(16)
C4A 0.0160(18) 0.023(2) 0.021(2) 0.0053(17) 0.0031(16) -0.0023(16)
C5A 0.028(2) 0.030(2) 0.020(2) 0.0020(19) -0.0009(18) -0.010(2)
C6A 0.029(2) 0.020(2) 0.025(2) -0.0001(18) 0.0006(19) -0.0043(18)
C7A 0.022(2) 0.019(2) 0.0162(19) 0.0012(16) 0.0048(16) 0.0014(16)
C8A 0.025(2) 0.026(2) 0.022(2) -0.0021(18) 0.0076(17) 0.0041(18)
C9A 0.035(3) 0.0147(19) 0.031(3) 0.0042(18) 0.014(2) 0.0042(18)
C1B 0.052(4) 0.029(3) 0.034(3) -0.003(2) -0.001(3) 0.014(2)
C2B 0.021(2) 0.042(3) 0.027(2) 0.000(2) 0.0105(18) 0.007(2)
C3B 0.0205(19) 0.0193(18) 0.023(2) 0.008(2) 0.0061(16) 0.0016(18)
C4B 0.0182(19) 0.022(2) 0.033(2) 0.0133(18) 0.0055(18) -0.0018(16)
C5B 0.024(2) 0.034(3) 0.020(2) 0.011(2) -0.0068(18) -0.004(2)
C6B 0.029(2) 0.020(2) 0.020(2) 0.0029(17) -0.0009(18) -0.0039(18)
C7B 0.023(2) 0.020(2) 0.0149(19) 0.0012(16) 0.0050(16) 0.0000(16)
C8B 0.025(2) 0.029(2) 0.0134(19) -0.0049(17) 0.0052(16) 0.0066(18)
C9B 0.026(2) 0.020(2) 0.036(3) 0.007(2) 0.003(2) -0.0001(18)

loop_
_geom_bond_atom_site_label_1
_geom_bond_atom_site_label_2
_geom_bond_distance
_geom_bond_site_symmetry_2
_geom_bond_publ_flag
Cd1 N1A 2.395(4) . ?
Cd1 Cl2A 2.5301(12) . ?
Cd1 Cl1A 2.5355(11) . ?
Cd1 Cl2B 2.7050(11) . ?
Cd1 S1A 2.7060(12) . ?
Cd1 S2A 2.7342(12) . ?
Cd2 N1B 2.356(4) . ?
Cd2 Cl1B 2.5192(13) . ?
Cd2 Cl2B 2.5279(11) . ?
Cd2 S1B 2.7080(13) . ?
Cd2 S2B 2.7359(12) . ?
Cd2 Cl2A 2.7477(12) . ?
S1A C2A 1.808(5) . ?
S1A C1A 1.808(6) . ?
S2A C9A 1.799(5) . ?
S2A C8A 1.809(5) . ?
S1B C1B 1.800(6) . ?
S1B C2B 1.807(6) . ?
S2B C9B 1.797(5) . ?
S2B C8B 1.799(5) . ?
N1A C3A 1.333(6) . ?
N1A C7A 1.338(6) . ?
N1B C7B 1.343(6) . ?
N1B C3B 1.346(6) . ?
C1A H1AA 0.9800 . ?
C1A H1AB 0.9800 . ?
C1A H1AC 0.9800 . ?
C2A C3A 1.511(6) . ?
C2A H2AA 0.9900 . ?
C2A H2AB 0.9900 . ?
C3A C4A 1.399(6) . ?
C4A C5A 1.394(7) . ?
C4A H4AA 0.9500 . ?
C5A C6A 1.391(8) . ?
C5A H5AA 0.9500 . ?
C6A C7A 1.396(7) . ?
C6A H6AA 0.9500 . ?
C7A C8A 1.492(6) . ?
C8A H8AA 0.9900 . ?
C8A H8AB 0.9900 . ?
C9A H9AA 0.9800 . ?
C9A H9AB 0.9800 . ?
C9A H9AC 0.9800 . ?
C1B H1BA 0.9800 . ?
C1B H1BB 0.9800 . ?
C1B H1BC 0.9800 . ?
C2B C3B 1.503(7) . ?
C2B H2BA 0.9900 . ?
C2B H2BB 0.9900 . ?
C3B C4B 1.395(7) . ?
C4B C5B 1.385(8) . ?
C4B H4BA 0.9500 . ?
C5B C6B 1.380(8) . ?
C5B H5BA 0.9500 . ?
C6B C7B 1.376(6) . ?
C6B H6BA 0.9500 . ?
C7B C8B 1.500(6) . ?
C8B H8BA 0.9900 . ?
C8B H8BB 0.9900 . ?
C9B H9BA 0.9800 . ?
C9B H9BB 0.9800 . ?
C9B H9BC 0.9800 . ?
